data_1518969
loop_
_publ_author_name
'Ritter, K.'
'Pehlken, C.'
'Sorsche, D.'
'Rau, S.'

_publ_section_title
;
 Optimized synthesis of a tert-butyl-phenyl-substituted
 tetrapyridophenazine ligand and its Ru(ii) complexes and determination of
 dimerization behaviour of the complexes through supramolecular
 &quot;Fingerhakel&quot;.
;
_journal_issue 19
_journal_name_full 'Dalton transactions (Cambridge, England : 2003)'
_journal_page_first 8889
_journal_page_last 8905
_journal_paper_doi 10.1039/c5dt00214a
_journal_volume 44
_journal_year 2015
_chemical_formula_moiety 'C44 H36 N6, 3(C H2 Cl2)'
_chemical_formula_sum 'C47 H42 Cl6 N6'
_chemical_formula_weight 903.56
_chemical_name_common (tbp)tpphz
_space_group_IT_number 2
_symmetry_cell_setting triclinic
_symmetry_Int_Tables_number 2
_symmetry_space_group_name_Hall '-P 1'
_symmetry_space_group_name_H-M 'P -1'
_atom_sites_solution_hydrogens geom
_audit_creation_date 2015-02-27T16:26:02-00:00
_audit_creation_method 'WinGX routine CIF_UPDATE'
_audit_update_record
;
2015-02-27 deposited with the CCDC.
2015-03-26 downloaded from the CCDC.
;
_cell_angle_alpha 73.800(4)
_cell_angle_beta 88.093(4)
_cell_angle_gamma 86.939(4)
_cell_formula_units_Z 2
_cell_length_a 7.6741(4)
_cell_length_b 15.7010(6)
_cell_length_c 19.5176(8)
_cell_measurement_reflns_used 6093
_cell_measurement_temperature 180(2)
_cell_measurement_theta_max 74.871
_cell_measurement_theta_min 4.239
_cell_volume 2254.68(18)
_computing_cell_refinement
;
        CrysAlisPro, Agilent Technologies,
        Version 1.171.36.32 (release 02-08-2013 CrysAlis171 .NET)
        (compiled Aug  2 2013,16:46:58)
;
_computing_data_collection
;
        CrysAlisPro, Agilent Technologies,
        Version 1.171.36.32 (release 02-08-2013 CrysAlis171 .NET)
        (compiled Aug  2 2013,16:46:58)
;
_computing_data_reduction
;
        CrysAlisPro, Agilent Technologies,
        Version 1.171.36.32 (release 02-08-2013 CrysAlis171 .NET)
        (compiled Aug  2 2013,16:46:58)
;
_computing_structure_refinement 'SHELXL-2013 (Sheldrick, 2013)'
_diffrn_ambient_temperature 180(2)
_diffrn_detector_area_resol_mean 10.3385
_diffrn_measured_fraction_theta_full 0.997
_diffrn_measured_fraction_theta_max 0.996
_diffrn_measurement_device_type 'SuperNova, Dual, Cu at zero, Atlas'
_diffrn_measurement_method '\w scans'
_diffrn_orient_matrix_UB_11 -0.0729159
_diffrn_orient_matrix_UB_12 0.0663442
_diffrn_orient_matrix_UB_13 -0.0679501
_diffrn_orient_matrix_UB_21 -0.1823552
_diffrn_orient_matrix_UB_22 -0.0029474
_diffrn_orient_matrix_UB_23 0.0358317
_diffrn_orient_matrix_UB_31 0.0431227
_diffrn_orient_matrix_UB_32 0.0777931
_diffrn_orient_matrix_UB_33 0.0292829
_diffrn_radiation_monochromator mirror
_diffrn_radiation_probe x-ray
_diffrn_radiation_type CuK\a
_diffrn_radiation_wavelength 1.54178
_diffrn_reflns_av_R_equivalents 0.0424
_diffrn_reflns_av_unetI/netI 0.0618
_diffrn_reflns_Laue_measured_fraction_full 0.997
_diffrn_reflns_Laue_measured_fraction_max 0.996
_diffrn_reflns_limit_h_max 9
_diffrn_reflns_limit_h_min -9
_diffrn_reflns_limit_k_max 19
_diffrn_reflns_limit_k_min -14
_diffrn_reflns_limit_l_max 24
_diffrn_reflns_limit_l_min -23
_diffrn_reflns_number 22502
_diffrn_reflns_point_group_measured_fraction_full 0.997
_diffrn_reflns_point_group_measured_fraction_max 0.996
_diffrn_reflns_theta_full 67.679
_diffrn_reflns_theta_max 74.491
_diffrn_reflns_theta_min 7.397
_exptl_absorpt_coefficient_mu 3.79
_exptl_absorpt_correction_T_max 1
_exptl_absorpt_correction_T_min 0.83204
_exptl_absorpt_correction_type multi-scan
_exptl_absorpt_process_details
;
        CrysAlisPro, Agilent Technologies,
        Version 1.171.36.32 (release 02-08-2013 CrysAlis171 .NET)
        (compiled Aug  2 2013,16:46:58)
        Empirical absorption correction using spherical harmonics,
 implemented in SCALE3 ABSPACK scaling algorithm.
;
_exptl_crystal_colour colourless
_exptl_crystal_density_diffrn 1.331
_exptl_crystal_description fragment
_exptl_crystal_F_000 936
_exptl_crystal_size_max 0.1408
_exptl_crystal_size_mid 0.0925
_exptl_crystal_size_min 0.044
_platon_squeeze_details
;
;
_refine_diff_density_max 1.09
_refine_diff_density_min -0.514
_refine_diff_density_rms 0.072
_refine_ls_extinction_method none
_refine_ls_goodness_of_fit_ref 1.114
_refine_ls_hydrogen_treatment constr
_refine_ls_matrix_type full
_refine_ls_number_parameters 542
_refine_ls_number_reflns 9194
_refine_ls_number_restraints 18
_refine_ls_restrained_S_all 1.139
_refine_ls_R_factor_all 0.0945
_refine_ls_R_factor_gt 0.073
_refine_ls_shift/su_max 0
_refine_ls_shift/su_mean 0
_refine_ls_structure_factor_coef Fsqd
_refine_ls_weighting_details
;
 w=1/[\s^2^(Fo^2^)+(0.1216P)^2^+1.0599P]
 where P=(Fo^2^+2Fc^2^)/3
;
_refine_ls_weighting_scheme calc
_refine_ls_wR_factor_gt 0.2191
_refine_ls_wR_factor_ref 0.2337
_reflns_number_gt 6656
_reflns_number_total 9194
_reflns_threshold_expression 'I > 2\s(I)'
_cod_data_source_file c5dt00214a2.cif
_cod_data_source_block (tbp)2tpphz
_cod_depositor_comments 'Adding full bibliography for 1518963--1518971.cif.'
_cod_database_code 1518969

loop_
_symmetry_equiv_pos_as_xyz
'x, y, z'
'-x, -y, -z'

loop_
_atom_site_label
_atom_site_type_symbol
_atom_site_fract_x
_atom_site_fract_y
_atom_site_fract_z
_atom_site_U_iso_or_equiv
_atom_site_adp_type
_atom_site_occupancy
_atom_site_calc_flag
_atom_site_disorder_assembly
_atom_site_disorder_group
C1 C 0.5737(4) 0.32540(17) 0.52617(15) 0.0300(5) Uani 1 d . .
C2 C 0.5361(4) 0.29611(18) 0.46667(16) 0.0312(6) Uani 1 d . .
C3 C 0.4324(4) 0.1660(2) 0.53836(19) 0.0423(7) Uani 1 d . .
H3 H 0.3872 0.1108 0.5431 0.051 Uiso 1 calc . .
C4 C 0.4614(4) 0.1904(2) 0.60052(18) 0.0420(7) Uani 1 d . .
H4 H 0.4331 0.1529 0.6451 0.05 Uiso 1 calc . .
C5 C 0.5325(4) 0.2707(2) 0.59443(17) 0.0371(6) Uani 1 d . .
H5 H 0.5531 0.2886 0.6349 0.045 Uiso 1 calc . .
C6 C 0.6568(3) 0.40971(17) 0.51601(15) 0.0286(5) Uani 1 d . .
C7 C 0.6964(3) 0.46131(17) 0.44582(15) 0.0284(5) Uani 1 d . .
C8 C 0.6506(4) 0.43261(17) 0.38468(15) 0.0295(5) Uani 1 d . .
C9 C 0.5720(4) 0.35096(18) 0.39472(16) 0.0305(5) Uani 1 d . .
C10 C 0.5582(5) 0.3719(2) 0.27364(17) 0.0410(7) Uani 1 d . .
H10 H 0.5265 0.3518 0.2355 0.049 Uiso 1 calc . .
C11 C 0.6376(5) 0.4537(2) 0.25852(17) 0.0410(7) Uani 1 d . .
H11 H 0.6585 0.4866 0.2116 0.049 Uiso 1 calc . .
C12 C 0.6840(4) 0.48398(19) 0.31475(16) 0.0354(6) Uani 1 d . .
H12 H 0.7369 0.538 0.3064 0.042 Uiso 1 calc . .
C13 C 0.8155(3) 0.56422(17) 0.49058(14) 0.0274(5) Uani 1 d . .
C14 C 0.7777(3) 0.51288(17) 0.56075(15) 0.0289(5) Uani 1 d . .
C15 C 0.8266(4) 0.54471(18) 0.62088(15) 0.0296(5) Uani 1 d . .
C16 C 0.7980(4) 0.49447(19) 0.69129(16) 0.0347(6) Uani 1 d . .
H16 H 0.7477 0.4397 0.7007 0.042 Uiso 1 calc . .
C17 C 0.8449(4) 0.5265(2) 0.74709(16) 0.0386(6) Uani 1 d . .
C18 C 0.9190(4) 0.6103(2) 0.72861(16) 0.0370(6) Uani 1 d . .
H18 H 0.9497 0.6326 0.7657 0.044 Uiso 1 calc . .
C19 C 0.9036(4) 0.62745(18) 0.60859(15) 0.0295(5) Uani 1 d . .
C20 C 0.9407(4) 0.68035(17) 0.53571(15) 0.0292(5) Uani 1 d . .
C21 C 0.8997(4) 0.64819(17) 0.47815(15) 0.0291(5) Uani 1 d . .
C22 C 0.9433(4) 0.69775(18) 0.40920(15) 0.0315(6) Uani 1 d . .
H22 H 0.9182 0.6772 0.3705 0.038 Uiso 1 calc . .
C23 C 1.0234(4) 0.77698(18) 0.39816(16) 0.0326(6) Uani 1 d . .
C24 C 1.0534(4) 0.80492(19) 0.45949(16) 0.0343(6) Uani 1 d . .
H24 H 1.1037 0.8593 0.4527 0.041 Uiso 1 calc . .
C25 C 0.2200(4) 0.8490(2) 0.63157(18) 0.0411(7) Uani 1 d . .
H25A H 0.3434 0.8377 0.6234 0.049 Uiso 1 calc . .
H25B H 0.1573 0.8009 0.6231 0.049 Uiso 1 calc . .
C26 C 0.2760(5) 0.1566(2) 0.3400(2) 0.0517(8) Uani 1 d . .
H26A H 0.3309 0.1979 0.3604 0.062 Uiso 1 calc . .
H26B H 0.1518 0.1594 0.3507 0.062 Uiso 1 calc . .
N1 N 1.0155(3) 0.75948(16) 0.52564(13) 0.0339(5) Uani 1 d . .
N2 N 0.9482(3) 0.65962(16) 0.66274(13) 0.0340(5) Uani 1 d . .
N3 N 0.6983(3) 0.43577(14) 0.57299(12) 0.0286(5) Uani 1 d . .
N4 N 0.7750(3) 0.53817(14) 0.43372(12) 0.0286(5) Uani 1 d . .
N5 N 0.5257(3) 0.32178(16) 0.33915(14) 0.0365(5) Uani 1 d . .
N6 N 0.4651(3) 0.21653(16) 0.47317(15) 0.0372(5) Uani 1 d . .
Cl1 Cl 0.14961(13) 0.95019(5) 0.57117(5) 0.0507(2) Uani 1 d . .
Cl2 Cl 0.18464(15) 0.85109(8) 0.72112(5) 0.0649(3) Uani 1 d . .
Cl3 Cl 0.36167(16) 0.04836(7) 0.37968(8) 0.0739(4) Uani 1 d . .
Cl4 Cl 0.30947(16) 0.18916(7) 0.24650(6) 0.0685(3) Uani 1 d . .
C28 C 1.1442(5) 0.7852(2) 0.27639(18) 0.0420(7) Uani 1 d . .
H28 H 1.1497 0.7235 0.2889 0.05 Uiso 1 calc . .
C27 C 1.0801(4) 0.82896(19) 0.32584(16) 0.0340(6) Uani 1 d . .
C33 C 0.8226(5) 0.4754(2) 0.82239(18) 0.0484(8) Uani 1 d . .
C29 C 1.1997(6) 0.8325(2) 0.20913(19) 0.0515(9) Uani 1 d . .
H29 H 1.2433 0.8019 0.1773 0.062 Uiso 1 calc . .
C32 C 1.0731(5) 0.9209(2) 0.30512(19) 0.0483(8) Uani 1 d . .
H32 H 1.0321 0.9517 0.3372 0.058 Uiso 1 calc . .
C31 C 1.1264(7) 0.9674(2) 0.2372(2) 0.0672(13) Uani 1 d . .
H31 H 1.1182 1.0291 0.2242 0.081 Uiso 1 calc . .
C30 C 1.1919(7) 0.9245(3) 0.1880(2) 0.0666(13) Uani 1 d . .
C36 C 0.7869(10) 0.3762(3) 0.9679(2) 0.092(2) Uani 1 d . .
C41 C 0.7731(15) 0.3236(4) 1.0463(3) 0.124(3) Uani 1 d . .
C42 C 0.7576(16) 0.3752(5) 1.0946(3) 0.141(4) Uani 1 d . .
H42A H 0.8335 0.4239 1.0795 0.211 Uiso 1 calc . .
H42B H 0.7895 0.3394 1.1413 0.211 Uiso 1 calc . .
H42C H 0.6391 0.3978 1.0959 0.211 Uiso 1 calc . .
C43 C 0.6672(18) 0.2468(7) 1.0583(4) 0.192(6) Uani 1 d . .
H43A H 0.6948 0.2168 1.0223 0.288 Uiso 1 calc . .
H43B H 0.546 0.2657 1.0559 0.288 Uiso 1 calc . .
H43C H 0.6908 0.2071 1.1045 0.288 Uiso 1 calc . .
C44 C 0.974(2) 0.2805(10) 1.0696(5) 0.255(10) Uani 1 d . .
H44A H 1.0533 0.3276 1.0625 0.382 Uiso 1 calc . .
H44B H 1.0112 0.2422 1.0406 0.382 Uiso 1 calc . .
H44C H 0.9727 0.247 1.1189 0.382 Uiso 1 calc . .
C40B C 0.7691(9) 0.5210(4) 0.8736(3) 0.0494(16) Uani 0.621(8) d A 1
H40B H 0.7477 0.5822 0.8595 0.059 Uiso 0.621(8) calc A 1
C39B C 0.7489(14) 0.4732(5) 0.9452(3) 0.072(3) Uani 0.621(8) d A 1
H39B H 0.7115 0.5025 0.9787 0.086 Uiso 0.621(8) calc A 1
C34B C 0.8586(16) 0.3879(4) 0.8443(4) 0.081(3) Uani 0.621(8) d A 1
H34B H 0.8972 0.3584 0.811 0.097 Uiso 0.621(8) calc A 1
C35B C 0.8403(19) 0.3399(5) 0.9150(4) 0.098(5) Uani 0.621(8) d A 1
H35B H 0.8662 0.2791 0.927 0.118 Uiso 0.621(8) calc A 1
C40A C 0.928(2) 0.4808(9) 0.8757(6) 0.083(5) Uani 0.379(8) d A 2
H40A H 1.0205 0.5181 0.864 0.099 Uiso 0.379(8) calc A 2
C39A C 0.904(3) 0.4341(12) 0.9456(8) 0.105(7) Uani 0.379(8) d A 2
H39A H 0.9763 0.4449 0.9792 0.125 Uiso 0.379(8) calc A 2
C35A C 0.6816(16) 0.3576(6) 0.9154(5) 0.049(3) Uani 0.379(8) d A 2
H35A H 0.5989 0.3145 0.929 0.059 Uiso 0.379(8) calc A 2
C34A C 0.7025(18) 0.4034(6) 0.8447(5) 0.054(3) Uani 0.379(8) d A 2
H34A H 0.6389 0.3882 0.8105 0.064 Uiso 0.379(8) calc A 2
C45 C 1.2496(15) 0.9796(4) 0.1143(4) 0.148(4) Uani 1 d . .
C46 C 1.2948(11) 0.9219(4) 0.0637(3) 0.111(3) Uani 1 d . .
H46A H 1.2108 0.8769 0.0703 0.167 Uiso 1 calc . .
H46B H 1.4092 0.8942 0.0739 0.167 Uiso 1 calc . .
H46C H 1.2924 0.9584 0.0152 0.167 Uiso 1 calc . .
C47 C 1.360(2) 1.0408(6) 0.1110(5) 0.212(6) Uani 1 d . .
H47A H 1.3869 1.0701 0.0619 0.318 Uiso 1 calc . .
H47B H 1.4654 1.014 0.1347 0.318 Uiso 1 calc . .
H47C H 1.3101 1.0834 0.1338 0.318 Uiso 1 calc . .
C48 C 1.073(2) 1.0429(7) 0.0785(5) 0.210(6) Uani 1 d . .
H48A H 0.9772 1.0055 0.0794 0.315 Uiso 1 calc . .
H48B H 1.099 1.0751 0.0301 0.315 Uiso 1 calc . .
H48C H 1.0414 1.084 0.1057 0.315 Uiso 1 calc . .

loop_
_atom_site_aniso_label
_atom_site_aniso_U_11
_atom_site_aniso_U_22
_atom_site_aniso_U_33
_atom_site_aniso_U_23
_atom_site_aniso_U_13
_atom_site_aniso_U_12
C1 0.0292(13) 0.0252(12) 0.0362(14) -0.0099(10) 0.0013(11) 0.0000(10)
C2 0.0291(13) 0.0272(12) 0.0380(15) -0.0104(11) -0.0003(11) -0.0003(10)
C3 0.0454(17) 0.0285(13) 0.0521(19) -0.0090(13) 0.0019(14) -0.0084(12)
C4 0.0452(17) 0.0338(14) 0.0409(17) -0.0003(12) 0.0047(13) -0.0055(12)
C5 0.0381(15) 0.0357(14) 0.0370(15) -0.0087(12) 0.0012(12) -0.0046(11)
C6 0.0283(12) 0.0262(12) 0.0322(14) -0.0105(10) 0.0028(10) 0.0013(9)
C7 0.0286(13) 0.0268(12) 0.0308(14) -0.0099(10) 0.0010(10) -0.0009(10)
C8 0.0300(13) 0.0293(12) 0.0306(14) -0.0110(10) 0.0009(10) -0.0008(10)
C9 0.0299(13) 0.0287(12) 0.0362(15) -0.0150(11) -0.0006(11) 0.0007(10)
C10 0.0498(18) 0.0420(15) 0.0368(16) -0.0192(13) -0.0025(13) -0.0061(13)
C11 0.0537(19) 0.0415(15) 0.0286(14) -0.0107(12) 0.0023(13) -0.0058(13)
C12 0.0427(16) 0.0351(14) 0.0304(14) -0.0115(11) 0.0006(12) -0.0076(12)
C13 0.0267(12) 0.0270(12) 0.0302(13) -0.0111(10) 0.0010(10) -0.0006(9)
C14 0.0274(13) 0.0299(12) 0.0305(14) -0.0109(10) 0.0012(10) 0.0030(10)
C15 0.0302(13) 0.0306(12) 0.0299(13) -0.0124(10) 0.0012(10) 0.0019(10)
C16 0.0402(15) 0.0331(13) 0.0326(14) -0.0127(11) 0.0023(12) -0.0014(11)
C17 0.0468(17) 0.0415(15) 0.0287(14) -0.0132(12) 0.0013(12) 0.0027(13)
C18 0.0439(16) 0.0402(15) 0.0310(14) -0.0167(12) -0.0014(12) -0.0010(12)
C19 0.0295(13) 0.0324(13) 0.0285(13) -0.0122(10) 0.0008(10) 0.0013(10)
C20 0.0276(13) 0.0292(12) 0.0328(14) -0.0117(10) -0.0006(10) -0.0015(10)
C21 0.0292(13) 0.0282(12) 0.0299(13) -0.0083(10) 0.0006(10) -0.0011(10)
C22 0.0357(14) 0.0298(12) 0.0303(14) -0.0106(10) -0.0009(11) -0.0023(10)
C23 0.0349(14) 0.0301(13) 0.0326(14) -0.0087(11) -0.0003(11) -0.0008(10)
C24 0.0369(15) 0.0315(13) 0.0371(15) -0.0129(11) 0.0026(11) -0.0075(11)
C25 0.0403(16) 0.0399(15) 0.0454(17) -0.0156(13) -0.0008(13) -0.0038(12)
C26 0.0418(18) 0.0473(18) 0.070(2) -0.0212(17) -0.0073(16) -0.0038(14)
N1 0.0364(13) 0.0341(12) 0.0335(12) -0.0129(10) 0.0011(10) -0.0062(9)
N2 0.0383(13) 0.0369(12) 0.0308(12) -0.0159(10) -0.0009(10) -0.0020(10)
N3 0.0301(11) 0.0274(10) 0.0295(11) -0.0103(9) 0.0028(9) -0.0005(8)
N4 0.0309(11) 0.0270(10) 0.0294(11) -0.0103(9) 0.0012(9) -0.0014(8)
N5 0.0435(14) 0.0324(11) 0.0378(13) -0.0161(10) -0.0012(11) -0.0045(10)
N6 0.0376(13) 0.0286(11) 0.0474(15) -0.0135(10) 0.0000(11) -0.0052(9)
Cl1 0.0646(5) 0.0382(4) 0.0492(5) -0.0117(3) -0.0021(4) -0.0020(3)
Cl2 0.0747(7) 0.0780(7) 0.0426(5) -0.0195(4) -0.0024(4) 0.0064(5)
Cl3 0.0698(7) 0.0452(5) 0.1053(9) -0.0153(5) -0.0185(6) -0.0079(4)
Cl4 0.0832(7) 0.0596(6) 0.0702(7) -0.0281(5) 0.0041(5) -0.0186(5)
C28 0.0546(19) 0.0334(14) 0.0384(16) -0.0111(12) 0.0062(14) -0.0040(13)
C27 0.0379(15) 0.0322(13) 0.0323(14) -0.0089(11) 0.0023(11) -0.0071(11)
C33 0.072(2) 0.0462(17) 0.0294(16) -0.0134(13) 0.0028(15) -0.0077(16)
C29 0.073(2) 0.0431(17) 0.0410(18) -0.0165(14) 0.0178(17) -0.0118(16)
C32 0.071(2) 0.0333(15) 0.0423(18) -0.0142(13) 0.0156(16) -0.0107(15)
C31 0.116(4) 0.0339(16) 0.053(2) -0.0133(15) 0.036(2) -0.025(2)
C30 0.105(4) 0.0444(19) 0.052(2) -0.0153(17) 0.038(2) -0.026(2)
C36 0.180(7) 0.063(3) 0.030(2) -0.0086(18) 0.015(3) -0.030(3)
C41 0.253(11) 0.084(4) 0.032(2) -0.010(2) 0.017(4) -0.039(5)
C42 0.267(12) 0.115(5) 0.033(3) -0.009(3) 0.017(4) -0.011(6)
C43 0.350(16) 0.164(8) 0.050(3) 0.020(4) -0.009(6) -0.165(10)
C44 0.36(2) 0.284(17) 0.078(6) -0.007(8) -0.069(9) 0.160(16)
C40B 0.080(5) 0.044(3) 0.025(2) -0.013(2) 0.005(2) -0.001(3)
C39B 0.136(8) 0.054(4) 0.027(3) -0.014(3) 0.014(4) -0.014(4)
C34B 0.170(11) 0.043(3) 0.036(3) -0.020(3) 0.005(4) -0.009(5)
C35B 0.216(15) 0.045(4) 0.034(3) -0.009(3) 0.000(5) -0.022(6)
C40A 0.136(15) 0.082(9) 0.032(5) -0.012(5) -0.004(6) -0.042(9)
C39A 0.16(2) 0.111(13) 0.049(8) -0.029(8) -0.014(9) -0.039(14)
C35A 0.080(8) 0.037(4) 0.026(4) -0.001(3) 0.004(4) -0.014(4)
C34A 0.087(9) 0.045(5) 0.027(4) -0.006(4) 0.000(5) -0.009(5)
C45 0.301(12) 0.055(3) 0.084(4) -0.020(3) 0.120(6) -0.052(5)
C46 0.199(8) 0.077(3) 0.058(3) -0.021(3) 0.068(4) -0.044(4)
C47 0.379(14) 0.141(7) 0.150(7) -0.088(6) 0.176(9) -0.161(9)
C48 0.335(14) 0.143(7) 0.088(5) 0.044(5) 0.081(7) 0.096(9)

loop_
_atom_type_symbol
_atom_type_description
_atom_type_scat_dispersion_real
_atom_type_scat_dispersion_imag
_atom_type_scat_source
C C 0.0181 0.0091 'International Tables Vol C Tables 4.2.6.8 and 6.1.1.4'
H H 0 0 'International Tables Vol C Tables 4.2.6.8 and 6.1.1.4'
N N 0.0311 0.018 'International Tables Vol C Tables 4.2.6.8 and 6.1.1.4'
Cl Cl 0.3639 0.7018 'International Tables Vol C Tables 4.2.6.8 and 6.1.1.4'

loop_
_exptl_crystal_face_index_h
_exptl_crystal_face_index_k
_exptl_crystal_face_index_l
_exptl_crystal_face_perp_dist
0 7 11 0.033
0 -7 -11 0.011
0 -4 10 0.0344
1 9 8 0.0426
-1 -9 -9 0.0148
0 5 -8 0.045
-3 0 10 0.0396
-1 9 7 0.0425
-5 1 2 0.0607
4 -4 2 0.0592
3 8 -2 0.0603
4 -3 -7 0.0394

loop_
_geom_angle_atom_site_label_1
_geom_angle_atom_site_label_2
_geom_angle_atom_site_label_3
_geom_angle
C5 C1 C2 118.2(3)
C5 C1 C6 121.9(3)
C2 C1 C6 119.9(3)
N6 C2 C1 122.4(3)
N6 C2 C9 117.1(3)
C1 C2 C9 120.6(2)
N6 C3 C4 124.1(3)
C5 C4 C3 118.7(3)
C4 C5 C1 119.0(3)
N3 C6 C7 121.2(2)
N3 C6 C1 119.7(2)
C7 C6 C1 119.1(2)
N4 C7 C6 121.4(2)
N4 C7 C8 117.9(2)
C6 C7 C8 120.7(2)
C12 C8 C9 118.4(3)
C12 C8 C7 121.6(2)
C9 C8 C7 120.0(2)
N5 C9 C8 122.0(3)
N5 C9 C2 118.3(2)
C8 C9 C2 119.7(2)
N5 C10 C11 123.7(3)
C12 C11 C10 118.4(3)
C11 C12 C8 119.3(3)
N4 C13 C14 121.7(2)
N4 C13 C21 117.9(2)
C14 C13 C21 120.5(2)
N3 C14 C13 121.1(2)
N3 C14 C15 119.8(2)
C13 C14 C15 119.1(2)
C16 C15 C19 118.6(2)
C16 C15 C14 121.1(2)
C19 C15 C14 120.3(2)
C17 C16 C15 119.8(3)
C16 C17 C18 116.8(3)
C16 C17 C33 122.2(3)
C18 C17 C33 121.0(3)
N2 C18 C17 125.2(3)
N2 C19 C15 122.0(3)
N2 C19 C20 117.9(2)
C15 C19 C20 120.1(2)
N1 C20 C21 121.8(3)
N1 C20 C19 118.7(2)
C21 C20 C19 119.6(2)
C22 C21 C20 118.7(2)
C22 C21 C13 120.8(2)
C20 C21 C13 120.5(2)
C23 C22 C21 120.3(3)
C22 C23 C24 116.6(3)
C22 C23 C27 121.6(3)
C24 C23 C27 121.7(3)
N1 C24 C23 124.9(3)
Cl1 C25 Cl2 111.45(18)
Cl3 C26 Cl4 112.2(2)
C24 N1 C20 117.8(2)
C18 N2 C19 117.7(2)
C6 N3 C14 117.3(2)
C7 N4 C13 117.3(2)
C10 N5 C9 118.2(2)
C3 N6 C2 117.6(3)
C29 C28 C27 120.8(3)
C32 C27 C28 117.9(3)
C32 C27 C23 122.1(3)
C28 C27 C23 120.0(3)
C34B C33 C40B 119.1(4)
C40A C33 C34A 112.9(7)
C34B C33 C17 121.7(4)
C40A C33 C17 124.1(6)
C40B C33 C17 119.1(4)
C34A C33 C17 122.2(5)
C28 C29 C30 121.5(3)
C31 C32 C27 120.7(3)
C32 C31 C30 121.8(3)
C29 C30 C31 117.3(3)
C29 C30 C45 123.6(4)
C31 C30 C45 119.1(4)
C39A C36 C35A 117.3(8)
C35B C36 C39B 115.2(5)
C39A C36 C41 121.2(9)
C35B C36 C41 123.8(6)
C35A C36 C41 121.2(6)
C39B C36 C41 121.0(5)
C42 C41 C43 118.8(8)
C42 C41 C36 115.0(5)
C43 C41 C36 113.2(6)
C42 C41 C44 96.4(9)
C43 C41 C44 104.2(10)
C36 C41 C44 106.1(8)
C39B C40B C33 119.5(5)
C40B C39B C36 120.3(5)
C33 C34B C35B 121.9(6)
C36 C35B C34B 123.9(7)
C33 C40A C39A 123.5(13)
C36 C39A C40A 124.1(13)
C34A C35A C36 119.9(9)
C35A C34A C33 121.3(9)
C47 C45 C30 117.7(8)
C47 C45 C46 113.9(7)
C30 C45 C46 112.0(4)
C47 C45 C48 100.5(9)
C30 C45 C48 106.1(6)
C46 C45 C48 104.6(8)

loop_
_geom_bond_atom_site_label_1
_geom_bond_atom_site_label_2
_geom_bond_distance
C1 C5 1.405(4)
C1 C2 1.406(4)
C1 C6 1.461(4)
C2 N6 1.362(4)
C2 C9 1.454(4)
C3 N6 1.322(4)
C3 C4 1.398(5)
C4 C5 1.375(4)
C6 N3 1.340(4)
C6 C7 1.416(4)
C7 N4 1.336(3)
C7 C8 1.448(4)
C8 C12 1.401(4)
C8 C9 1.407(4)
C9 N5 1.354(4)
C10 N5 1.325(4)
C10 C11 1.402(4)
C11 C12 1.376(4)
C13 N4 1.336(3)
C13 C14 1.411(4)
C13 C21 1.455(4)
C14 N3 1.342(4)
C14 C15 1.464(4)
C15 C16 1.397(4)
C15 C19 1.412(4)
C16 C17 1.386(4)
C17 C18 1.408(4)
C17 C33 1.474(4)
C18 N2 1.322(4)
C19 N2 1.352(4)
C19 C20 1.461(4)
C20 N1 1.358(3)
C20 C21 1.404(4)
C21 C22 1.394(4)
C22 C23 1.376(4)
C23 C24 1.414(4)
C23 C27 1.484(4)
C24 N1 1.321(4)
C25 Cl1 1.764(3)
C25 Cl2 1.769(3)
C26 Cl3 1.761(4)
C26 Cl4 1.766(4)
C28 C29 1.381(5)
C28 C27 1.395(4)
C27 C32 1.384(4)
C33 C34B 1.337(8)
C33 C40A 1.360(13)
C33 C40B 1.421(6)
C33 C34A 1.459(12)
C29 C30 1.385(5)
C32 C31 1.383(5)
C31 C30 1.387(5)
C30 C45 1.523(6)
C36 C39A 1.288(19)
C36 C35B 1.354(10)
C36 C35A 1.426(12)
C36 C39B 1.478(9)
C36 C41 1.526(6)
C41 C42 1.403(9)
C41 C43 1.450(10)
C41 C44 1.675(18)
C40B C39B 1.398(8)
C34B C35B 1.381(10)
C40A C39A 1.369(19)
C35A C34A 1.375(12)
C45 C47 1.302(12)
C45 C46 1.538(7)
C45 C48 1.688(16)

loop_
_platon_squeeze_void_nr
_platon_squeeze_void_average_x
_platon_squeeze_void_average_y
_platon_squeeze_void_average_z
_platon_squeeze_void_volume
_platon_squeeze_void_count_electrons
_platon_squeeze_void_content
1 0.291 0.210 0.841 152 43 'C H2 Cl2'
2 0.709 0.790 0.159 152 43 'C H2 Cl2'
